data_8103518
loop_
_publ_author_name
'Zhukov, S.G.'
'Yatsenko, A.V.'
'Schenk, H.'
'Chernyshev, V.V.'
'D'yakov, V.A.'
'le Loux, R.'

_publ_section_title
;
 X-ray high temperature powder diffraction study and computer simulation
 of gamma-(Li Na C O3)
;
_journal_name_full 'Zeitschrift fuer Kristallographie (149,1979-)'
_journal_page_first 255
_journal_page_last 258
_journal_volume 214
_journal_year 1999
_chemical_formula_sum 'C Li Na O3'
_chemical_name_systematic 'Li Na (C O3)'
_space_group_IT_number 174
_symmetry_space_group_name_Hall 'P -6'
_symmetry_space_group_name_H-M 'P -6'
_cell_angle_alpha 90
_cell_angle_beta 90
_cell_angle_gamma 120
_cell_formula_units_Z 3
_cell_length_a 8.12
_cell_length_b 8.12
_cell_length_c 3.05
_cell_volume 174.158
_citation_journal_id_ASTM ZEKRDZ
_cod_data_source_file Zhukov_ZEKRDZ_1999_905.cif
_cod_data_source_block C1Li1Na1O3
_cod_original_cell_volume 174.1576
_cod_original_formula_sum 'C1 Li1 Na1 O3'
_cod_database_code 8103518

loop_
_symmetry_equiv_pos_as_xyz
x,y,z
-x+y,-x,-z
-y,x-y,z
x,y,-z
-x+y,-x,z
-y,x-y,-z

loop_
_atom_site_label
_atom_site_type_symbol
_atom_site_fract_x
_atom_site_fract_y
_atom_site_fract_z
_atom_site_occupancy
_atom_site_U_iso_or_equiv
O1 O-2 0.813 -0.085 0 1 0.0
C1 C+4 0 0 0 1 0.0
C2 C+4 0.3333 0.6667 0.5 1 0.0
O3 O-2 0.483 0.241 0 1 0.0
Na1 Na+1 0.323 0.3 0.5 1 0.0
C3 C+4 0.6667 0.3333 0 1 0.0
O2 O-2 0.459 0.612 0.5 1 0.0
Li1 Li+1 0.634 0.658 0 1 0.0
